data_7027969
loop_
_publ_author_name
'Edwards, Peter G.'
'Jokela, Jukka'
'Lehtonen, Ari'
'Sillanp\"a\"a, Reijo'

_publ_section_title
;
 Preparation and reactions of rhenium(VII) trioxo hydrogendiolato
 complexes and rhenium(VI) oxo bis(diolato) complexes
;
_journal_issue 19
_journal_name_full 'Journal of the Chemical Society, Dalton Transactions'
_journal_page_first 3287
_journal_paper_doi 10.1039/a803301c
_journal_year 1998
_chemical_formula_moiety '[ReO3(C6H13O2)].C6H14O2'
_chemical_formula_sum 'C12 H27 O7 Re'
_chemical_formula_weight 469.54
_chemical_name_systematic
; 
 ? 
;
_space_group_IT_number 14
_symmetry_cell_setting monoclinic
_symmetry_space_group_name_Hall '-P 2ybc'
_symmetry_space_group_name_H-M 'P 1 21/c 1'
_atom_sites_solution_hydrogens geom
_atom_sites_solution_primary direct
_atom_sites_solution_secondary difmap
_audit_creation_method SHELXL-97
_cell_angle_alpha 90.00
_cell_angle_beta 111.34(5)
_cell_angle_gamma 90.00
_cell_formula_units_Z 4
_cell_length_a 12.184(8)
_cell_length_b 11.217(7)
_cell_length_c 13.864(9)
_cell_measurement_reflns_used 25
_cell_measurement_temperature 294(2)
_cell_measurement_theta_max 20.5
_cell_measurement_theta_min 18.4
_cell_volume 1765(2)
_computing_cell_refinement
;
MSC/AFC5S Control Program (Molecular Structure Corporation, 1995)
;
_computing_data_collection
; 
MSC/AFC Control Program (Molecular Structure Corporation, 1995)
;
_computing_data_reduction
;
TEXSAN (Molecular Structure Corporation, 1989)
;
_computing_molecular_graphics 'ORTEP-3 for WINDOWS (Farrugia, 1997)'
_computing_publication_material 'SHELXL-97 (Sheldrick, 1997)'
_computing_structure_refinement 'SHELXL-97 (Sheldrick, 1997)'
_computing_structure_solution 'SHELXS-97 (Sheldrick, 1990)'
_diffrn_ambient_temperature 294(2)
_diffrn_measurement_device_type 'Rigaku AFC5S'
_diffrn_measurement_method \w--2\q
_diffrn_radiation_monochromator graphite
_diffrn_radiation_source 'fine-focus sealed tube'
_diffrn_radiation_type MoK\a
_diffrn_radiation_wavelength 0.71069
_diffrn_reflns_av_R_equivalents 0.0425
_diffrn_reflns_av_sigmaI/netI 0.0892
_diffrn_reflns_limit_h_max 15
_diffrn_reflns_limit_h_min 0
_diffrn_reflns_limit_k_max 13
_diffrn_reflns_limit_k_min 0
_diffrn_reflns_limit_l_max 16
_diffrn_reflns_limit_l_min -16
_diffrn_reflns_number 3276
_diffrn_reflns_theta_max 25.05
_diffrn_reflns_theta_min 1.79
_diffrn_standards_decay_% -6.8%
_diffrn_standards_interval_count 150
_diffrn_standards_number 3
_exptl_absorpt_coefficient_mu 6.909
_exptl_absorpt_correction_T_max 0.4911
_exptl_absorpt_correction_T_min 0.2023
_exptl_absorpt_correction_type
;
empirical via \y scans (North, Phillips & Mathews, 1968)
;
_exptl_crystal_colour colourless
_exptl_crystal_density_diffrn 1.767
_exptl_crystal_density_method 'not measured'
_exptl_crystal_description cube
_exptl_crystal_F_000 920
_exptl_crystal_size_max 0.34
_exptl_crystal_size_mid 0.22
_exptl_crystal_size_min 0.12
_refine_diff_density_max 1.015
_refine_diff_density_min -0.933
_refine_diff_density_rms 0.141
_refine_ls_extinction_method none
_refine_ls_goodness_of_fit_ref 0.992
_refine_ls_hydrogen_treatment mixed
_refine_ls_matrix_type full
_refine_ls_number_parameters 190
_refine_ls_number_reflns 3122
_refine_ls_number_restraints 6
_refine_ls_restrained_S_all 0.995
_refine_ls_R_factor_all 0.1111
_refine_ls_R_factor_gt 0.0432
_refine_ls_shift/su_max 0.001
_refine_ls_shift/su_mean 0.000
_refine_ls_structure_factor_coef Fsqd
_refine_ls_weighting_details 'w=1/[\s^2^(Fo^2^)+(0.0298P)^2^+4.2000P] where P=(Fo^2^+2Fc^2^)/3'
_refine_ls_weighting_scheme calc
_refine_ls_wR_factor_gt 0.0807
_refine_ls_wR_factor_ref 0.0969
_reflns_number_gt 1906
_reflns_number_total 3122
_reflns_threshold_expression >2sigma(I)
_cod_data_source_file c803301sup1.cif
_cod_data_source_block '[ReO3(Hpin)].H2pin'
_cod_depositor_comments
;
The following automatic conversions were performed:

'_refine_ls_weighting_scheme' value 'calc
w=1/[\s^2^(Fo^2^)+(0.0298P)^2^+4.2000P] where P=(Fo^2^+2Fc^2^)/3' was
changed to 'calc'. New tag '_refine_ls_weighting_details' was
created. The value of the new tag was set to
'w=1/[\s^2^(Fo^2^)+(0.0298P)^2^+4.2000P] where P=(Fo^2^+2Fc^2^)/3'.

Automatic conversion script
Id: cif_fix_values 3143 2015-03-26 13:38:13Z robertas 
;
_cod_database_code 7027969

loop_
_symmetry_equiv_pos_as_xyz
'x, y, z'
'-x, y+1/2, -z+1/2'
'-x, -y, -z'
'x, -y-1/2, z-1/2'

loop_
_atom_site_label
_atom_site_type_symbol
_atom_site_fract_x
_atom_site_fract_y
_atom_site_fract_z
_atom_site_U_iso_or_equiv
_atom_site_adp_type
_atom_site_occupancy
_atom_site_calc_flag
_atom_site_refinement_flags
Re Re 0.69327(4) 0.06236(4) 0.67854(3) 0.05711(16) Uani 1 d .
O1 O 0.7429(7) -0.0354(7) 0.6108(6) 0.087(3) Uani 1 d .
O2 O 0.8055(7) 0.1149(8) 0.7828(5) 0.082(2) Uani 1 d .
O3 O 0.6132(7) -0.0248(7) 0.7303(6) 0.089(3) Uani 1 d .
O4 O 0.7615(6) 0.2054(7) 0.5982(5) 0.057(2) Uani 1 d .
H1 H 0.804(10) 0.194(12) 0.577(9) 0.086 Uiso 1 d .
O5 O 0.5658(6) 0.1593(6) 0.6046(5) 0.0628(19) Uani 1 d .
O6 O 0.9473(6) 0.1631(7) 0.5552(6) 0.071(2) Uani 1 d D
H2 H 0.927(11) 0.104(11) 0.524(9) 0.107 Uiso 1 d .
O7 O 1.1339(6) 0.0590(8) 0.5322(7) 0.089(3) Uani 1 d D
H3 H 1.178(11) 0.056(14) 0.505(10) 0.133 Uiso 1 d D
C1 C 0.6395(10) 0.1827(11) 0.4174(7) 0.077(3) Uani 1 d .
H1A H 0.6104 0.1079 0.4320 0.115 Uiso 1 calc R
H1B H 0.7086 0.1692 0.4011 0.115 Uiso 1 calc R
H1C H 0.5800 0.2202 0.3597 0.115 Uiso 1 calc R
C2 C 0.6709(9) 0.2645(9) 0.5133(7) 0.059(3) Uani 1 d .
C3 C 0.5702(9) 0.2739(9) 0.5576(8) 0.057(3) Uani 1 d .
C4 C 0.5960(11) 0.3686(9) 0.6400(8) 0.076(3) Uani 1 d .
H4A H 0.6720 0.3544 0.6924 0.113 Uiso 1 calc R
H4B H 0.5368 0.3664 0.6705 0.113 Uiso 1 calc R
H4C H 0.5955 0.4455 0.6094 0.113 Uiso 1 calc R
C5 C 0.7170(10) 0.3831(9) 0.4923(8) 0.075(3) Uani 1 d .
H5A H 0.7358 0.4330 0.5524 0.113 Uiso 1 calc R
H5B H 0.6578 0.4212 0.4346 0.113 Uiso 1 calc R
H5C H 0.7865 0.3704 0.4764 0.113 Uiso 1 calc R
C6 C 0.4490(9) 0.2928(11) 0.4714(9) 0.086(4) Uani 1 d .
H6A H 0.4357 0.2315 0.4200 0.129 Uiso 1 calc R
H6B H 0.4471 0.3693 0.4399 0.129 Uiso 1 calc R
H6C H 0.3886 0.2892 0.5005 0.129 Uiso 1 calc R
C7 C 1.0900(12) 0.0609(12) 0.7136(9) 0.096(4) Uani 1 d .
H7A H 1.0338 0.0597 0.7474 0.144 Uiso 1 calc R
H7B H 1.1681 0.0670 0.7646 0.144 Uiso 1 calc R
H7C H 1.0833 -0.0112 0.6746 0.144 Uiso 1 calc R
C8 C 1.0645(9) 0.1735(14) 0.6369(9) 0.105(5) Uani 1 d D
C9 C 1.1534(8) 0.1721(10) 0.5877(9) 0.094(4) Uani 1 d D
C10 C 1.1242(12) 0.2811(11) 0.5099(10) 0.105(5) Uani 1 d D
H10A H 1.1798 0.2831 0.4755 0.158 Uiso 1 calc R
H10B H 1.1293 0.3540 0.5476 0.158 Uiso 1 calc R
H10C H 1.0460 0.2723 0.4596 0.158 Uiso 1 calc R
C11 C 1.0583(12) 0.2914(13) 0.6912(11) 0.120(6) Uani 1 d .
H11A H 0.9981 0.2860 0.7204 0.180 Uiso 1 calc R
H11B H 1.0401 0.3553 0.6418 0.180 Uiso 1 calc R
H11C H 1.1329 0.3064 0.7453 0.180 Uiso 1 calc R
C12 C 1.2808(8) 0.1720(11) 0.6633(8) 0.082(4) Uani 1 d D
H12A H 1.3328 0.1684 0.6254 0.124 Uiso 1 calc R
H12B H 1.2940 0.1039 0.7081 0.124 Uiso 1 calc R
H12C H 1.2960 0.2435 0.7041 0.124 Uiso 1 calc R

loop_
_atom_site_aniso_label
_atom_site_aniso_U_11
_atom_site_aniso_U_22
_atom_site_aniso_U_33
_atom_site_aniso_U_23
_atom_site_aniso_U_13
_atom_site_aniso_U_12
Re 0.0713(3) 0.0511(2) 0.0526(2) 0.0096(3) 0.02686(19) 0.0123(3)
O1 0.114(6) 0.067(6) 0.080(5) 0.001(4) 0.034(5) 0.018(5)
O2 0.090(6) 0.104(6) 0.053(4) 0.009(4) 0.028(4) -0.009(5)
O3 0.116(7) 0.072(6) 0.087(6) 0.041(4) 0.047(5) 0.000(5)
O4 0.060(5) 0.066(5) 0.051(4) 0.000(4) 0.026(3) 0.007(4)
O5 0.066(4) 0.051(4) 0.080(5) 0.013(4) 0.036(4) 0.010(3)
O6 0.054(4) 0.082(6) 0.078(5) -0.047(4) 0.026(4) -0.014(4)
O7 0.065(5) 0.089(6) 0.126(7) -0.067(6) 0.050(5) -0.018(5)
C1 0.085(8) 0.087(8) 0.051(6) -0.006(6) 0.017(6) 0.015(7)
C2 0.071(7) 0.056(7) 0.049(6) 0.006(5) 0.021(5) 0.021(6)
C3 0.061(7) 0.054(7) 0.060(6) 0.021(5) 0.027(6) 0.018(5)
C4 0.110(10) 0.053(7) 0.082(8) 0.013(6) 0.057(7) 0.018(7)
C5 0.107(9) 0.060(7) 0.074(8) 0.013(6) 0.052(7) 0.000(7)
C6 0.069(8) 0.089(9) 0.101(9) 0.039(8) 0.032(7) 0.025(7)
C7 0.128(11) 0.092(9) 0.073(8) 0.021(8) 0.041(8) -0.010(9)
C8 0.068(9) 0.143(13) 0.105(10) -0.082(11) 0.032(8) -0.039(9)
C9 0.056(8) 0.113(11) 0.105(10) -0.058(10) 0.022(7) -0.017(8)
C10 0.137(13) 0.088(10) 0.106(10) 0.024(9) 0.063(10) 0.002(9)
C11 0.106(10) 0.139(13) 0.133(12) -0.105(11) 0.064(9) -0.045(10)
C12 0.054(7) 0.090(9) 0.091(8) -0.017(7) 0.012(6) -0.017(7)

loop_
_atom_type_symbol
_atom_type_description
_atom_type_scat_dispersion_real
_atom_type_scat_dispersion_imag
_atom_type_scat_source
C C 0.0033 0.0016 'International Tables Vol C Tables 4.2.6.8 and 6.1.1.4'
H H 0.0000 0.0000 'International Tables Vol C Tables 4.2.6.8 and 6.1.1.4'
O O 0.0106 0.0060 'International Tables Vol C Tables 4.2.6.8 and 6.1.1.4'
Re Re -1.0185 7.2310 'International Tables Vol C Tables 4.2.6.8 and 6.1.1.4'

loop_
_geom_angle_atom_site_label_1
_geom_angle_atom_site_label_2
_geom_angle_atom_site_label_3
_geom_angle
_geom_angle_publ_flag
O1 Re O2 111.0(4) y
O1 Re O3 103.7(4) y
O2 Re O3 104.3(4) y
O1 Re O5 117.8(3) y
O2 Re O5 121.2(4) y
O3 Re O5 94.3(3) y
O1 Re O4 85.2(3) y
O2 Re O4 81.2(3) y
O3 Re O4 166.6(3) y
O5 Re O4 72.5(3) y
C2 O4 Re 114.5(6) y
C2 O4 H1 102(10) y
Re O4 H1 122(10) y
C3 O5 Re 127.1(6) y
C8 O6 H2 121(10) y
C9 O7 H3 107(10) y
C2 C1 H1A 109.5 ?
C2 C1 H1B 109.5 ?
H1A C1 H1B 109.5 ?
C2 C1 H1C 109.5 ?
H1A C1 H1C 109.5 ?
H1B C1 H1C 109.5 ?
O4 C2 C5 109.4(9) y
O4 C2 C1 107.7(8) y
C5 C2 C1 110.5(9) y
O4 C2 C3 100.8(7) y
C5 C2 C3 114.6(8) y
C1 C2 C3 113.2(9) y
O5 C3 C4 108.4(8) y
O5 C3 C6 106.8(8) y
C4 C3 C6 111.6(9) y
O5 C3 C2 106.2(7) y
C4 C3 C2 111.6(9) y
C6 C3 C2 111.9(8) y
C3 C4 H4A 109.5 ?
C3 C4 H4B 109.5 ?
H4A C4 H4B 109.5 ?
C3 C4 H4C 109.5 ?
H4A C4 H4C 109.5 ?
H4B C4 H4C 109.5 ?
C2 C5 H5A 109.5 ?
C2 C5 H5B 109.5 ?
H5A C5 H5B 109.5 ?
C2 C5 H5C 109.5 ?
H5A C5 H5C 109.5 ?
H5B C5 H5C 109.5 ?
C3 C6 H6A 109.5 ?
C3 C6 H6B 109.5 ?
H6A C6 H6B 109.5 ?
C3 C6 H6C 109.5 ?
H6A C6 H6C 109.5 ?
H6B C6 H6C 109.5 ?
C8 C7 H7A 109.5 ?
C8 C7 H7B 109.5 ?
H7A C7 H7B 109.5 ?
C8 C7 H7C 109.5 ?
H7A C7 H7C 109.5 ?
H7B C7 H7C 109.5 ?
O6 C8 C9 108.3(9) y
O6 C8 C11 103.8(10) y
C9 C8 C11 114.2(11) y
O6 C8 C7 110.4(10) y
C9 C8 C7 107.4(11) y
C11 C8 C7 112.6(10) y
O7 C9 C8 104.3(9) y
O7 C9 C12 107.0(9) y
C8 C9 C12 114.7(9) y
O7 C9 C10 111.0(9) y
C8 C9 C10 106.6(11) y
C12 C9 C10 112.9(10) y
C9 C10 H10A 109.5 ?
C9 C10 H10B 109.5 ?
H10A C10 H10B 109.5 ?
C9 C10 H10C 109.5 ?
H10A C10 H10C 109.5 ?
H10B C10 H10C 109.5 ?
C8 C11 H11A 109.5 ?
C8 C11 H11B 109.5 ?
H11A C11 H11B 109.5 ?
C8 C11 H11C 109.5 ?
H11A C11 H11C 109.5 ?
H11B C11 H11C 109.5 ?
C9 C12 H12A 109.5 ?
C9 C12 H12B 109.5 ?
H12A C12 H12B 109.5 ?
C9 C12 H12C 109.5 ?
H12A C12 H12C 109.5 ?
H12B C12 H12C 109.5 ?

loop_
_geom_bond_atom_site_label_1
_geom_bond_atom_site_label_2
_geom_bond_distance
_geom_bond_publ_flag
Re O1 1.692(8) y
Re O2 1.694(7) y
Re O3 1.713(7) y
Re O5 1.866(6) y
Re O4 2.277(8) y
O4 C2 1.447(11) y
O4 H1 0.70(11) y
O5 C3 1.451(11) y
O6 C8 1.469(10) y
O6 H2 0.78(12) y
O7 C9 1.458(10) y
O7 H3 0.77(8) y
C1 C2 1.544(13) y
C1 H1A 0.9600 ?
C1 H1B 0.9600 ?
C1 H1C 0.9600 ?
C2 C5 1.513(14) y
C2 C3 1.563(14) y
C3 C4 1.507(13) y
C3 C6 1.540(13) y
C4 H4A 0.9600 ?
C4 H4B 0.9600 ?
C4 H4C 0.9600 ?
C5 H5A 0.9600 ?
C5 H5B 0.9600 ?
C5 H5C 0.9600 ?
C6 H6A 0.9600 ?
C6 H6B 0.9600 ?
C6 H6C 0.9600 ?
C7 C8 1.606(18) y
C7 H7A 0.9600 ?
C7 H7B 0.9600 ?
C7 H7C 0.9600 ?
C8 C9 1.476(11) y
C8 C11 1.537(16) y
C9 C12 1.525(10) y
C9 C10 1.583(11) y
C10 H10A 0.9600 ?
C10 H10B 0.9600 ?
C10 H10C 0.9600 ?
C11 H11A 0.9600 ?
C11 H11B 0.9600 ?
C11 H11C 0.9600 ?
C12 H12A 0.9600 ?
C12 H12B 0.9600 ?
C12 H12C 0.9600 ?

loop_
_geom_hbond_atom_site_label_D
_geom_hbond_atom_site_label_H
_geom_hbond_atom_site_label_A
_geom_hbond_distance_DH
_geom_hbond_distance_HA
_geom_hbond_distance_DA
_geom_hbond_angle_DHA
_geom_hbond_site_symmetry_A
O4 H1 O6 0.70(11) 1.90(11) 2.585(10) 165(13) .
O6 H2 O7 0.78(12) 2.03(12) 2.790(11) 169(14) 3_756
O7 H3 O1 0.77(8) 2.16(9) 2.901(11) 163(15) 3_756

loop_
_geom_torsion_atom_site_label_1
_geom_torsion_atom_site_label_2
_geom_torsion_atom_site_label_3
_geom_torsion_atom_site_label_4
_geom_torsion
_geom_torsion_publ_flag
O1 Re O4 C2 102.8(6) ?
O2 Re O4 C2 -145.1(7) ?
O3 Re O4 C2 -29.6(17) ?
O5 Re O4 C2 -18.4(6) ?
O1 Re O5 C3 -87.1(8) ?
O2 Re O5 C3 55.4(8) ?
O3 Re O5 C3 165.0(8) ?
O4 Re O5 C3 -12.4(7) ?
Re O4 C2 C5 159.4(6) ?
Re O4 C2 C1 -80.4(9) ?
Re O4 C2 C3 38.4(8) ?
Re O5 C3 C4 -82.6(9) ?
Re O5 C3 C6 157.1(7) ?
Re O5 C3 C2 37.6(10) ?
O4 C2 C3 O5 -43.8(10) y
C5 C2 C3 O5 -161.2(8) ?
C1 C2 C3 O5 71.0(10) ?
O4 C2 C3 C4 74.2(9) ?
C5 C2 C3 C4 -43.1(11) ?
C1 C2 C3 C4 -171.0(8) ?
O4 C2 C3 C6 -160.0(8) ?
C5 C2 C3 C6 82.7(11) ?
C1 C2 C3 C6 -45.2(12) ?
O6 C8 C9 O7 -58.6(13) y
C11 C8 C9 O7 -173.7(11) ?
C7 C8 C9 O7 60.6(10) ?
O6 C8 C9 C12 -175.2(10) ?
C11 C8 C9 C12 69.7(16) ?
C7 C8 C9 C12 -56.0(13) ?
O6 C8 C9 C10 59.0(13) ?
C11 C8 C9 C10 -56.1(13) ?
C7 C8 C9 C10 178.2(9) ?
